data_7037037
loop_
_publ_author_name
'Krebs, K. M.'
'Jamin, J.'
'Wesemann, L.'

_publ_section_title
;
 Reaction of an allylstannylene with adamantyl phosphaalkyne.
;
_journal_issue 14
_journal_name_full 'Dalton transactions (Cambridge, England : 2003)'
_journal_page_first 5933
_journal_page_last 5936
_journal_paper_doi 10.1039/c5dt03792a
_journal_volume 45
_journal_year 2016
_chemical_formula_sum 'C110.15 H161.65 P2 Sn2'
_chemical_formula_weight 1785.15
_chemical_name_systematic
;
 ?
;
_space_group_crystal_system triclinic
_space_group_IT_number 2
_space_group_name_Hall '-P 1'
_space_group_name_H-M_alt 'P -1'
_symmetry_space_group_name_Hall '-P 1'
_symmetry_space_group_name_H-M 'P -1'
_atom_sites_solution_hydrogens geom
_audit_creation_method SHELXL-2014
_audit_update_record
;
2015-09-25 deposited with the CCDC.
2015-10-20 downloaded from the CCDC.
;
_cell_angle_alpha 79.9460(10)
_cell_angle_beta 82.2560(10)
_cell_angle_gamma 83.4230(10)
_cell_formula_units_Z 2
_cell_length_a 14.9605(3)
_cell_length_b 17.8145(4)
_cell_length_c 19.5352(4)
_cell_measurement_reflns_used 9864
_cell_measurement_temperature 100(2)
_cell_measurement_theta_max 26.36
_cell_measurement_theta_min 2.33
_cell_volume 5057.55(19)
_computing_cell_refinement 'Bruker SAINT'
_computing_data_collection 'Bruker APEX2'
_computing_data_reduction 'Bruker SAINT'
_computing_molecular_graphics 'Bruker SHELXTL'
_computing_publication_material 'Bruker SHELXTL'
_computing_structure_refinement 'SHELXL-2014 (Sheldrick, 2014)'
_computing_structure_solution 'SHELXS-97 (Sheldrick, 2008)'
_diffrn_ambient_temperature 100(2)
_diffrn_detector_area_resol_mean 8.3333
_diffrn_measured_fraction_theta_full 0.985
_diffrn_measured_fraction_theta_max 0.980
_diffrn_measurement_device_type 'Bruker APEX-II CCD'
_diffrn_measurement_method '\f and \w scans'
_diffrn_radiation_type MoK\a
_diffrn_radiation_wavelength 0.71073
_diffrn_reflns_av_R_equivalents 0.0504
_diffrn_reflns_av_unetI/netI 0.0590
_diffrn_reflns_Laue_measured_fraction_full 0.985
_diffrn_reflns_Laue_measured_fraction_max 0.980
_diffrn_reflns_limit_h_max 18
_diffrn_reflns_limit_h_min -16
_diffrn_reflns_limit_k_max 21
_diffrn_reflns_limit_k_min -19
_diffrn_reflns_limit_l_max 22
_diffrn_reflns_limit_l_min -23
_diffrn_reflns_number 70071
_diffrn_reflns_point_group_measured_fraction_full 0.985
_diffrn_reflns_point_group_measured_fraction_max 0.980
_diffrn_reflns_theta_full 25.242
_diffrn_reflns_theta_max 25.681
_diffrn_reflns_theta_min 1.831
_diffrn_source 'sealed tube'
_exptl_absorpt_coefficient_mu 0.570
_exptl_absorpt_correction_T_max 1.0000
_exptl_absorpt_correction_T_min 0.8183
_exptl_absorpt_correction_type numerical
_exptl_absorpt_process_details 'SADABS V2008/1 (Bruker AXS)'
_exptl_crystal_colour yellow
_exptl_crystal_density_diffrn 1.172
_exptl_crystal_description prism
_exptl_crystal_F_000 1905
_exptl_crystal_size_max 0.303
_exptl_crystal_size_mid 0.179
_exptl_crystal_size_min 0.046
_refine_diff_density_max 1.458
_refine_diff_density_min -0.892
_refine_diff_density_rms 0.096
_refine_ls_extinction_method none
_refine_ls_goodness_of_fit_ref 1.029
_refine_ls_hydrogen_treatment constr
_refine_ls_matrix_type full
_refine_ls_number_parameters 1135
_refine_ls_number_reflns 18828
_refine_ls_number_restraints 384
_refine_ls_restrained_S_all 1.039
_refine_ls_R_factor_all 0.0930
_refine_ls_R_factor_gt 0.0535
_refine_ls_shift/su_max 0.001
_refine_ls_shift/su_mean 0.000
_refine_ls_structure_factor_coef Fsqd
_refine_ls_weighting_details 'w=1/[\s^2^(Fo^2^)+(0.0711P)^2^+8.7223P] where P=(Fo^2^+2Fc^2^)/3'
_refine_ls_weighting_scheme calc
_refine_ls_wR_factor_gt 0.1275
_refine_ls_wR_factor_ref 0.1455
_reflns_Friedel_coverage 0.000
_reflns_number_gt 12955
_reflns_number_total 18828
_reflns_threshold_expression 'I > 2\s(I)'
_cod_data_source_file c5dt03792a2.cif
_cod_data_source_block jj11_0m
_cod_depositor_comments 'Adding full bibliography for 7037037.cif.'
_cod_database_code 7037037
_shelx_space_group_comment
;
The symmetry employed for this shelxl refinement is uniquely defined
by the following loop, which should always be used as a source of
symmetry information in preference to the above space-group names.
They are only intended as comments.
;
_shelx_estimated_absorpt_t_min 0.846
_shelx_estimated_absorpt_t_max 0.974
_shelxl_version_number 2014-3

loop_
_space_group_symop_operation_xyz
'x, y, z'
'-x, -y, -z'

loop_
_atom_site_label
_atom_site_type_symbol
_atom_site_fract_x
_atom_site_fract_y
_atom_site_fract_z
_atom_site_U_iso_or_equiv
_atom_site_adp_type
_atom_site_occupancy
_atom_site_site_symmetry_order
_atom_site_calc_flag
_atom_site_refinement_flags_posn
_atom_site_refinement_flags_adp
_atom_site_refinement_flags_occupancy
_atom_site_disorder_assembly
_atom_site_disorder_group
Sn1 Sn 0.09092(2) 0.23240(2) 0.24788(2) 0.02928(10) Uani 1 1 d . . . . .
Sn2 Sn -0.03488(2) 0.31084(2) 0.33800(2) 0.03165(10) Uani 1 1 d . . . . .
P1 P 0.26893(8) 0.22578(6) 0.14279(6) 0.0266(3) Uani 1 1 d . . . . .
P2 P -0.04963(9) 0.17100(7) 0.38606(7) 0.0379(3) Uani 1 1 d . . . . .
C1 C 0.2411(3) 0.2361(2) 0.2267(2) 0.0253(10) Uani 1 1 d . . . . .
C2 C 0.3922(3) 0.2252(2) 0.1089(2) 0.0254(10) Uani 1 1 d . . . . .
C3 C 0.4455(3) 0.1546(2) 0.1047(2) 0.0283(10) Uani 1 1 d . . . . .
C4 C 0.5336(3) 0.1560(3) 0.0713(2) 0.0316(10) Uani 1 1 d . . . . .
H4 H 0.5704 0.1090 0.0701 0.038 Uiso 1 1 calc R U . . .
C5 C 0.5693(3) 0.2234(3) 0.0399(2) 0.0342(11) Uani 1 1 d . . . . .
H5 H 0.6305 0.2229 0.0191 0.041 Uiso 1 1 calc R U . . .
C6 C 0.5153(3) 0.2911(3) 0.0389(2) 0.0320(11) Uani 1 1 d . . . . .
H6 H 0.5387 0.3372 0.0150 0.038 Uiso 1 1 calc R U . . .
C7 C 0.4268(3) 0.2938(2) 0.0723(2) 0.0301(10) Uani 1 1 d . . . . .
C8 C 0.3694(3) 0.3692(2) 0.0584(2) 0.0335(11) Uani 1 1 d . U . . .
C9 C 0.3110(4) 0.3775(3) 0.0057(3) 0.0428(13) Uani 1 1 d . U . . .
C10 C 0.2599(4) 0.4475(3) -0.0098(3) 0.0549(16) Uani 1 1 d . U . . .
H10 H 0.2193 0.4532 -0.0442 0.066 Uiso 1 1 calc R U . . .
C11 C 0.2664(4) 0.5093(3) 0.0237(3) 0.0607(18) Uani 1 1 d . U . . .
C15 C 0.3273(4) 0.5009(3) 0.0721(3) 0.0540(16) Uani 1 1 d . U . . .
H15 H 0.3333 0.5432 0.0942 0.065 Uiso 1 1 calc R U . . .
C16 C 0.3798(4) 0.4332(3) 0.0896(3) 0.0422(13) Uani 1 1 d . U . . .
C17 C 0.4509(4) 0.4329(3) 0.1383(3) 0.0471(14) Uani 1 1 d . . . . .
H17 H 0.4652 0.3790 0.1614 0.056 Uiso 1 1 calc R U . . .
C18 C 0.4224(5) 0.4826(3) 0.1957(3) 0.069(2) Uani 1 1 d . . . . .
H18A H 0.4303 0.5363 0.1761 0.104 Uiso 1 1 calc R U . . .
H18B H 0.4601 0.4658 0.2338 0.104 Uiso 1 1 calc R U . . .
H18C H 0.3587 0.4775 0.2137 0.104 Uiso 1 1 calc R U . . .
C19 C 0.5381(4) 0.4619(3) 0.0974(3) 0.0565(16) Uani 1 1 d . . . . .
H19A H 0.5629 0.4279 0.0636 0.085 Uiso 1 1 calc R U . . .
H19B H 0.5824 0.4626 0.1298 0.085 Uiso 1 1 calc R U . . .
H19C H 0.5249 0.5139 0.0723 0.085 Uiso 1 1 calc R U . . .
C20 C 0.3107(4) 0.3167(3) -0.0398(3) 0.0556(16) Uani 1 1 d . . . . .
H20 H 0.3444 0.2691 -0.0173 0.067 Uiso 1 1 calc R U . . .
C21 C 0.3608(5) 0.3398(3) -0.1119(3) 0.0685(19) Uani 1 1 d . . . . .
H21A H 0.3608 0.2993 -0.1399 0.103 Uiso 1 1 calc R U . . .
H21B H 0.4234 0.3477 -0.1074 0.103 Uiso 1 1 calc R U . . .
H21C H 0.3306 0.3875 -0.1349 0.103 Uiso 1 1 calc R U . . .
C22 C 0.2153(5) 0.2966(4) -0.0465(4) 0.088(3) Uani 1 1 d . . . . .
H22A H 0.1807 0.3418 -0.0696 0.132 Uiso 1 1 calc R U . . .
H22B H 0.1841 0.2799 0.0002 0.132 Uiso 1 1 calc R U . . .
H22C H 0.2201 0.2553 -0.0743 0.132 Uiso 1 1 calc R U . . .
C23 C 0.4133(3) 0.0754(2) 0.1276(3) 0.0324(11) Uani 1 1 d . . . . .
C24 C 0.3583(3) 0.0481(3) 0.0858(3) 0.0448(14) Uani 1 1 d . . . . .
C25 C 0.3377(4) -0.0280(3) 0.1017(4) 0.0546(16) Uani 1 1 d . . . . .
H25 H 0.2998 -0.0456 0.0736 0.066 Uiso 1 1 calc R U . . .
C26 C 0.3702(3) -0.0788(3) 0.1566(4) 0.0525(15) Uani 1 1 d . . . . .
C27 C 0.4265(3) -0.0516(3) 0.1960(3) 0.0446(13) Uani 1 1 d . . . . .
H27 H 0.4504 -0.0859 0.2335 0.054 Uiso 1 1 calc R U . . .
C28 C 0.4493(3) 0.0242(3) 0.1829(3) 0.0340(11) Uani 1 1 d . . . . .
C29 C 0.5158(3) 0.0455(3) 0.2267(2) 0.0337(11) Uani 1 1 d . . . . .
H29 H 0.5172 0.1023 0.2168 0.040 Uiso 1 1 calc R U . . .
C30 C 0.6117(3) 0.0087(3) 0.2075(3) 0.0409(12) Uani 1 1 d . . . . .
H30A H 0.6329 0.0284 0.1587 0.061 Uiso 1 1 calc R U . . .
H30B H 0.6109 -0.0470 0.2134 0.061 Uiso 1 1 calc R U . . .
H30C H 0.6526 0.0212 0.2382 0.061 Uiso 1 1 calc R U . . .
C31 C 0.4873(4) 0.0222(3) 0.3045(3) 0.0472(14) Uani 1 1 d . . . . .
H31A H 0.4227 0.0379 0.3153 0.071 Uiso 1 1 calc R U . . .
H31B H 0.5226 0.0472 0.3313 0.071 Uiso 1 1 calc R U . . .
H31C H 0.4982 -0.0335 0.3172 0.071 Uiso 1 1 calc R U . . .
C32 C 0.3472(4) -0.1620(3) 0.1760(4) 0.071(2) Uani 1 1 d . . . . .
H32 H 0.3295 -0.1750 0.2276 0.086 Uiso 1 1 calc R U . . .
C33 C 0.2689(5) -0.1779(4) 0.1342(4) 0.083(2) Uani 1 1 d . . . . .
H33A H 0.2905 -0.1724 0.0841 0.125 Uiso 1 1 calc R U . . .
H33B H 0.2160 -0.1411 0.1419 0.125 Uiso 1 1 calc R U . . .
H33C H 0.2518 -0.2301 0.1510 0.125 Uiso 1 1 calc R U . . .
C34 C 0.4250(6) -0.2152(3) 0.1531(4) 0.087(2) Uani 1 1 d . . . . .
H34A H 0.4376 -0.2054 0.1020 0.130 Uiso 1 1 calc R U . . .
H34B H 0.4102 -0.2682 0.1685 0.130 Uiso 1 1 calc R U . . .
H34C H 0.4786 -0.2072 0.1739 0.130 Uiso 1 1 calc R U . . .
C35 C 0.3265(4) 0.0970(3) 0.0193(3) 0.0570(18) Uani 1 1 d . . . . .
H35 H 0.3210 0.1516 0.0265 0.068 Uiso 1 1 calc R U . . .
C36 C 0.2340(6) 0.0806(4) 0.0046(5) 0.118(4) Uani 1 1 d . . . . .
H36A H 0.2120 0.1206 -0.0320 0.177 Uiso 1 1 calc R U . . .
H36B H 0.1914 0.0797 0.0475 0.177 Uiso 1 1 calc R U . . .
H36C H 0.2390 0.0308 -0.0111 0.177 Uiso 1 1 calc R U . . .
C37 C 0.3997(6) 0.0894(4) -0.0444(3) 0.084(2) Uani 1 1 d . . . . .
H37A H 0.3819 0.1252 -0.0854 0.126 Uiso 1 1 calc R U . . .
H37B H 0.4054 0.0369 -0.0545 0.126 Uiso 1 1 calc R U . . .
H37C H 0.4581 0.1012 -0.0334 0.126 Uiso 1 1 calc R U . . .
C38 C 0.2925(3) 0.2482(2) 0.2857(2) 0.0233(9) Uani 1 1 d . . . . .
C39 C 0.2524(3) 0.2078(3) 0.3577(2) 0.0286(10) Uani 1 1 d . . . . .
H39A H 0.1878 0.2269 0.3669 0.034 Uiso 1 1 calc R U . . .
H39B H 0.2556 0.1520 0.3574 0.034 Uiso 1 1 calc R U . . .
C40 C 0.3040(3) 0.2224(3) 0.4159(2) 0.0318(11) Uani 1 1 d . . . . .
H40 H 0.2762 0.1962 0.4621 0.038 Uiso 1 1 calc R U . . .
C41 C 0.2996(3) 0.3084(3) 0.4170(2) 0.0298(10) Uani 1 1 d . . . . .
H41A H 0.2357 0.3293 0.4266 0.036 Uiso 1 1 calc R U . . .
H41B H 0.3332 0.3177 0.4545 0.036 Uiso 1 1 calc R U . . .
C42 C 0.3408(3) 0.3487(3) 0.3464(2) 0.0288(10) Uani 1 1 d . . . . .
H42 H 0.3377 0.4049 0.3471 0.035 Uiso 1 1 calc R U . . .
C43 C 0.4401(3) 0.3168(3) 0.3330(2) 0.0354(11) Uani 1 1 d . . . . .
H43A H 0.4679 0.3428 0.2875 0.042 Uiso 1 1 calc R U . . .
H43B H 0.4742 0.3265 0.3702 0.042 Uiso 1 1 calc R U . . .
C44 C 0.4449(3) 0.2317(3) 0.3324(2) 0.0329(11) Uani 1 1 d . . . . .
H44 H 0.5097 0.2111 0.3236 0.040 Uiso 1 1 calc R U . . .
C45 C 0.3932(3) 0.2183(3) 0.2733(2) 0.0297(10) Uani 1 1 d . . . . .
H45A H 0.3981 0.1629 0.2710 0.036 Uiso 1 1 calc R U . . .
H45B H 0.4207 0.2450 0.2279 0.036 Uiso 1 1 calc R U . . .
C46 C 0.4031(3) 0.1909(3) 0.4029(2) 0.0363(11) Uani 1 1 d . . . . .
H46A H 0.4366 0.1995 0.4408 0.044 Uiso 1 1 calc R U . . .
H46B H 0.4070 0.1351 0.4026 0.044 Uiso 1 1 calc R U . . .
C47 C 0.2871(3) 0.3345(2) 0.2889(2) 0.0260(10) Uani 1 1 d . . . . .
H47A H 0.3119 0.3622 0.2431 0.031 Uiso 1 1 calc R U . . .
H47B H 0.2229 0.3545 0.2986 0.031 Uiso 1 1 calc R U . . .
C48 C 0.0362(3) 0.1410(3) 0.3286(2) 0.0335(11) Uani 1 1 d . . . . .
C49 C 0.0279(3) 0.3576(3) 0.4144(3) 0.0413(13) Uani 1 1 d . . . . .
H49A H 0.0942 0.3558 0.4009 0.050 Uiso 1 1 calc R U . . .
H49B H 0.0042 0.4118 0.4144 0.050 Uiso 1 1 calc R U . . .
C50 C 0.0091(3) 0.3138(3) 0.4859(3) 0.0423(13) Uani 1 1 d . . . . .
H50 H -0.0497 0.3231 0.5098 0.051 Uiso 1 1 calc R U . . .
C51 C 0.0656(4) 0.2634(3) 0.5191(3) 0.0452(13) Uani 1 1 d . . . . .
H51A H 0.1252 0.2520 0.4974 0.054 Uiso 1 1 calc R U . . .
H51B H 0.0471 0.2382 0.5650 0.054 Uiso 1 1 calc R U . . .
C52 C -0.1580(3) 0.3805(3) 0.3079(2) 0.0327(11) Uani 1 1 d . . . . .
C53 C -0.1539(3) 0.4595(3) 0.2835(2) 0.0336(11) Uani 1 1 d . . . . .
C54 C -0.0758(3) 0.4994(3) 0.2942(3) 0.0348(12) Uani 1 1 d . . . . .
C55 C 0.0038(3) 0.5005(3) 0.2458(3) 0.0356(12) Uani 1 1 d . . . . .
C56 C 0.0755(3) 0.5371(3) 0.2598(3) 0.0379(13) Uani 1 1 d . . . . .
H56 H 0.1298 0.5373 0.2285 0.046 Uiso 1 1 calc R U . . .
C57 C 0.0700(3) 0.5729(3) 0.3176(3) 0.0411(13) Uani 1 1 d . . . . .
C58 C -0.0101(3) 0.5727(3) 0.3636(3) 0.0401(12) Uani 1 1 d . . . . .
H58 H -0.0150 0.5982 0.4029 0.048 Uiso 1 1 calc R U . . .
C59 C -0.0830(3) 0.5358(3) 0.3526(3) 0.0376(12) Uani 1 1 d . . . . .
C60 C -0.1692(3) 0.5376(3) 0.4056(3) 0.0422(13) Uani 1 1 d . . . . .
H60 H -0.2093 0.5009 0.3951 0.051 Uiso 1 1 calc R U . . .
C61 C -0.2206(4) 0.6177(3) 0.3957(3) 0.0596(17) Uani 1 1 d . . . . .
H61A H -0.2353 0.6314 0.3474 0.089 Uiso 1 1 calc R U . . .
H61B H -0.1826 0.6551 0.4053 0.089 Uiso 1 1 calc R U . . .
H61C H -0.2767 0.6178 0.4280 0.089 Uiso 1 1 calc R U . . .
C62 C -0.1511(4) 0.5139(3) 0.4810(3) 0.0545(15) Uani 1 1 d . . . . .
H62A H -0.1185 0.4627 0.4869 0.082 Uiso 1 1 calc R U . . .
H62B H -0.2087 0.5132 0.5115 0.082 Uiso 1 1 calc R U . . .
H62C H -0.1143 0.5505 0.4934 0.082 Uiso 1 1 calc R U . . .
C63 C 0.1462(3) 0.6155(3) 0.3318(3) 0.0466(14) Uani 1 1 d . . . . .
H63 H 0.1408 0.6144 0.3836 0.056 Uiso 1 1 calc R U . . .
C64 C 0.1354(4) 0.6983(3) 0.2982(4) 0.0673(19) Uani 1 1 d . . . . .
H64A H 0.1442 0.7018 0.2472 0.101 Uiso 1 1 calc R U . . .
H64B H 0.1804 0.7262 0.3128 0.101 Uiso 1 1 calc R U . . .
H64C H 0.0744 0.7208 0.3129 0.101 Uiso 1 1 calc R U . . .
C65 C 0.2390(4) 0.5789(4) 0.3102(5) 0.101(3) Uani 1 1 d . . . . .
H65A H 0.2505 0.5861 0.2590 0.152 Uiso 1 1 calc R U . . .
H65B H 0.2425 0.5240 0.3289 0.152 Uiso 1 1 calc R U . . .
H65C H 0.2846 0.6027 0.3287 0.152 Uiso 1 1 calc R U . . .
C66 C 0.0096(3) 0.4677(3) 0.1792(3) 0.0371(12) Uani 1 1 d . . . . .
H66 H -0.0298 0.4245 0.1884 0.045 Uiso 1 1 calc R U . . .
C67 C 0.1052(3) 0.4366(3) 0.1523(3) 0.0453(14) Uani 1 1 d . . . . .
H67A H 0.1025 0.4123 0.1114 0.068 Uiso 1 1 calc R U . . .
H67B H 0.1303 0.3989 0.1893 0.068 Uiso 1 1 calc R U . . .
H67C H 0.1440 0.4789 0.1390 0.068 Uiso 1 1 calc R U . . .
C68 C -0.0286(4) 0.5293(3) 0.1220(3) 0.0546(16) Uani 1 1 d . . . . .
H68A H 0.0085 0.5727 0.1124 0.082 Uiso 1 1 calc R U . . .
H68B H -0.0912 0.5468 0.1381 0.082 Uiso 1 1 calc R U . . .
H68C H -0.0274 0.5075 0.0792 0.082 Uiso 1 1 calc R U . . .
C69 C -0.2278(3) 0.5031(3) 0.2553(2) 0.0398(13) Uani 1 1 d . . . . .
H69 H -0.2235 0.5557 0.2367 0.048 Uiso 1 1 calc R U . . .
C70 C -0.3068(3) 0.4710(3) 0.2541(3) 0.0429(13) Uani 1 1 d . . . . .
H70 H -0.3561 0.5008 0.2337 0.051 Uiso 1 1 calc R U . . .
C71 C -0.3137(3) 0.3957(3) 0.2828(2) 0.0411(13) Uani 1 1 d . . . . .
H71 H -0.3696 0.3747 0.2841 0.049 Uiso 1 1 calc R U . . .
C72 C -0.2411(3) 0.3488(3) 0.3100(2) 0.0353(12) Uani 1 1 d . . . . .
C73 C -0.2584(3) 0.2688(3) 0.3454(2) 0.0383(13) Uani 1 1 d . . . . .
C74 C -0.2681(3) 0.2132(3) 0.3059(3) 0.0441(14) Uani 1 1 d . . . . .
C75 C -0.2939(4) 0.1423(3) 0.3406(3) 0.0557(17) Uani 1 1 d . . . . .
H75 H -0.3004 0.1044 0.3134 0.067 Uiso 1 1 calc R U . . .
C76 C -0.3104(4) 0.1249(4) 0.4125(3) 0.0584(18) Uani 1 1 d . . . . .
C77 C -0.3374(5) 0.0463(4) 0.4476(3) 0.074(2) Uani 1 1 d . . . . .
H77 H -0.3748 0.0296 0.4153 0.089 Uiso 1 1 calc R U . . .
C78 C -0.2578(7) -0.0087(4) 0.4510(5) 0.106(3) Uani 1 1 d . . . . .
H78A H -0.2265 -0.0099 0.4037 0.159 Uiso 1 1 calc R U . . .
H78B H -0.2763 -0.0596 0.4713 0.159 Uiso 1 1 calc R U . . .
H78C H -0.2168 0.0064 0.4803 0.159 Uiso 1 1 calc R U . . .
C79 C -0.3964(5) 0.0463(4) 0.5153(4) 0.098(3) Uani 1 1 d . . . . .
H79A H -0.4447 0.0883 0.5102 0.147 Uiso 1 1 calc R U . . .
H79B H -0.3601 0.0533 0.5516 0.147 Uiso 1 1 calc R U . . .
H79C H -0.4232 -0.0025 0.5288 0.147 Uiso 1 1 calc R U . . .
C80 C -0.2996(4) 0.1809(3) 0.4502(3) 0.0525(16) Uani 1 1 d . . . . .
H80 H -0.3097 0.1699 0.4998 0.063 Uiso 1 1 calc R U . . .
C81 C -0.2746(3) 0.2532(3) 0.4191(3) 0.0432(13) Uani 1 1 d . . . . .
C82 C -0.2691(3) 0.3131(3) 0.4637(3) 0.0483(14) Uani 1 1 d . . . . .
H82 H -0.2210 0.3460 0.4390 0.058 Uiso 1 1 calc R U . . .
C83 C -0.2421(4) 0.2811(4) 0.5365(3) 0.0572(16) Uani 1 1 d . . . . .
H83A H -0.1902 0.2426 0.5327 0.086 Uiso 1 1 calc R U . . .
H83B H -0.2932 0.2574 0.5658 0.086 Uiso 1 1 calc R U . . .
H83C H -0.2257 0.3227 0.5578 0.086 Uiso 1 1 calc R U . . .
C84 C -0.3572(4) 0.3650(5) 0.4700(3) 0.076(2) Uani 1 1 d . . . . .
H84A H -0.3697 0.3912 0.4233 0.114 Uiso 1 1 calc R U . . .
H84B H -0.3514 0.4031 0.4994 0.114 Uiso 1 1 calc R U . . .
H84C H -0.4070 0.3342 0.4912 0.114 Uiso 1 1 calc R U . . .
C85 C -0.2537(4) 0.2275(3) 0.2267(3) 0.0477(14) Uani 1 1 d . U . . .
H85 H -0.2225 0.2754 0.2117 0.057 Uiso 1 1 calc R U . . .
C86 C -0.1941(4) 0.1635(4) 0.1966(3) 0.0613(16) Uani 1 1 d . U . . .
H86A H -0.1777 0.1796 0.1464 0.092 Uiso 1 1 calc R U . . .
H86B H -0.2271 0.1177 0.2041 0.092 Uiso 1 1 calc R U . . .
H86C H -0.1390 0.1518 0.2200 0.092 Uiso 1 1 calc R U . . .
C87 C -0.3444(4) 0.2405(4) 0.1958(3) 0.0630(18) Uani 1 1 d . U . . .
H87A H -0.3331 0.2500 0.1446 0.094 Uiso 1 1 calc R U . . .
H87B H -0.3805 0.2848 0.2121 0.094 Uiso 1 1 calc R U . . .
H87C H -0.3776 0.1950 0.2110 0.094 Uiso 1 1 calc R U . . .
C88 C 0.0658(3) 0.0562(3) 0.3301(3) 0.0383(12) Uani 1 1 d . . . . .
C89 C -0.0098(4) 0.0128(4) 0.3189(5) 0.079(2) Uani 1 1 d . . . . .
H89A H -0.0277 0.0318 0.2716 0.095 Uiso 1 1 calc R U . . .
H89B H -0.0629 0.0229 0.3533 0.095 Uiso 1 1 calc R U . . .
C90 C 0.0171(5) -0.0774(4) 0.3268(4) 0.075(2) Uani 1 1 d . . . . .
H90 H -0.0349 -0.1065 0.3230 0.090 Uiso 1 1 calc R U . . .
C91 C 0.0974(4) -0.0818(4) 0.2617(4) 0.0654(18) Uani 1 1 d . . . . .
H91A H 0.1171 -0.1359 0.2572 0.078 Uiso 1 1 calc R U . . .
H91B H 0.0751 -0.0557 0.2173 0.078 Uiso 1 1 calc R U . . .
C92 C 0.1748(4) -0.0435(3) 0.2762(3) 0.0530(15) Uani 1 1 d . . . . .
H92 H 0.2249 -0.0490 0.2375 0.064 Uiso 1 1 calc R U . . .
C93 C 0.2107(5) -0.0759(4) 0.3423(4) 0.073(2) Uani 1 1 d . . . . .
H93A H 0.2628 -0.0487 0.3476 0.088 Uiso 1 1 calc R U . . .
H93B H 0.2317 -0.1307 0.3426 0.088 Uiso 1 1 calc R U . . .
C94 C 0.1388(5) -0.0675(4) 0.4000(4) 0.074(2) Uani 1 1 d . . . . .
H94 H 0.1627 -0.0896 0.4453 0.089 Uiso 1 1 calc R U . . .
C95 C 0.1055(5) 0.0206(3) 0.4001(3) 0.0654(18) Uani 1 1 d . . . . .
H95A H 0.0584 0.0258 0.4402 0.078 Uiso 1 1 calc R U . . .
H95B H 0.1570 0.0485 0.4054 0.078 Uiso 1 1 calc R U . . .
C96 C 0.0570(5) -0.1030(4) 0.3953(3) 0.0687(19) Uani 1 1 d . . . . .
H96A H 0.0106 -0.0911 0.4341 0.082 Uiso 1 1 calc R U . . .
H96B H 0.0713 -0.1592 0.4019 0.082 Uiso 1 1 calc R U . . .
C97 C 0.1463(4) 0.0425(3) 0.2740(3) 0.0553(16) Uani 1 1 d . . . . .
H97A H 0.1289 0.0650 0.2270 0.066 Uiso 1 1 calc R U . . .
H97B H 0.1982 0.0683 0.2820 0.066 Uiso 1 1 calc R U . . .
C98 C 0.0377(4) 0.2255(4) 0.1505(3) 0.0539(17) Uani 1 1 d . . . . .
H98A H 0.0905 0.2163 0.1156 0.065 Uiso 0.594(8) 1 calc R U P A 1
H98B H 0.0045 0.1791 0.1593 0.065 Uiso 0.594(8) 1 calc R U P A 1
H98C H -0.0288 0.2257 0.1622 0.065 Uiso 0.406(8) 1 calc R U P A 2
H98D H 0.0486 0.2744 0.1192 0.065 Uiso 0.406(8) 1 calc R U P A 2
C130 C 0.4729(6) 0.5236(6) 0.3922(7) 0.087(3) Uani 0.690(5) 1 d D U P B 1
H13A H 0.5069 0.4832 0.4217 0.130 Uiso 0.690(5) 1 calc R U P B 1
H13B H 0.4167 0.5409 0.4194 0.130 Uiso 0.690(5) 1 calc R U P B 1
H13C H 0.4583 0.5037 0.3518 0.130 Uiso 0.690(5) 1 calc R U P B 1
C131 C 0.5257(8) 0.5856(7) 0.3688(9) 0.116(4) Uani 0.690(5) 1 d D U P B 1
H13D H 0.5418 0.5998 0.4121 0.140 Uiso 0.690(5) 1 calc R U P B 1
H13E H 0.5828 0.5631 0.3454 0.140 Uiso 0.690(5) 1 calc R U P B 1
C132 C 0.5068(9) 0.6516(8) 0.3284(7) 0.121(4) Uani 0.690(5) 1 d D U P B 1
H13F H 0.4422 0.6684 0.3411 0.146 Uiso 0.690(5) 1 calc R U P B 1
H13G H 0.5129 0.6416 0.2796 0.146 Uiso 0.690(5) 1 calc R U P B 1
C133 C 0.5602(10) 0.7176(8) 0.3287(7) 0.122(4) Uani 0.690(5) 1 d D U P B 1
H13H H 0.6248 0.6987 0.3194 0.147 Uiso 0.690(5) 1 calc R U P B 1
H13I H 0.5462 0.7561 0.2875 0.147 Uiso 0.690(5) 1 calc R U P B 1
C134 C 0.6245(9) 0.8161(5) 0.3837(5) 0.093(3) Uani 0.690(5) 1 d D U P B 1
H13J H 0.6137 0.8407 0.4256 0.139 Uiso 0.690(5) 1 calc R U P B 1
H13K H 0.6852 0.7888 0.3809 0.139 Uiso 0.690(5) 1 calc R U P B 1
H13L H 0.6198 0.8553 0.3420 0.139 Uiso 0.690(5) 1 calc R U P B 1
C135 C 0.5536(8) 0.7592(6) 0.3876(6) 0.097(3) Uani 0.690(5) 1 d D U P B 1
H13M H 0.5580 0.7213 0.4308 0.116 Uiso 0.690(5) 1 calc R U P B 1
H13N H 0.4927 0.7876 0.3920 0.116 Uiso 0.690(5) 1 calc R U P B 1
C149 C 1.0548(15) 0.9427(10) -0.0243(16) 0.34(2) Uani 0.690(5) 1 d D U P B 1
H14A H 1.1016 0.9524 -0.0642 0.507 Uiso 0.690(5) 1 calc R U P B 1
H14B H 0.9965 0.9413 -0.0414 0.507 Uiso 0.690(5) 1 calc R U P B 1
H14C H 1.0501 0.9837 0.0040 0.507 Uiso 0.690(5) 1 calc R U P B 1
C144 C 1.0814(19) 0.8626(14) 0.0224(13) 0.327(12) Uani 0.690(5) 1 d D U P B 1
H14D H 1.0869 0.8211 -0.0060 0.393 Uiso 0.690(5) 1 calc R U P B 1
H14E H 1.1406 0.8635 0.0395 0.393 Uiso 0.690(5) 1 calc R U P B 1
C146 C 1.0098(19) 0.8478(13) 0.0835(14) 0.311(10) Uani 0.690(5) 1 d D U P B 1
H14F H 1.0210 0.8837 0.1140 0.374 Uiso 0.690(5) 1 calc R U P B 1
H14G H 0.9535 0.8702 0.0633 0.374 Uiso 0.690(5) 1 calc R U P B 1
C202 C 0.7619(18) 0.795(3) 0.237(2) 0.307(12) Uani 0.310(5) 1 d D U P B 2
H20A H 0.7596 0.7390 0.2412 0.368 Uiso 0.310(5) 1 calc R U P B 2
H20B H 0.7235 0.8213 0.2014 0.368 Uiso 0.310(5) 1 calc R U P B 2
C200 C 0.6334(16) 0.7952(15) 0.3266(14) 0.097(3) Uani 0.310(5) 1 d D U P B 2
H20C H 0.6082 0.8103 0.3717 0.145 Uiso 0.310(5) 1 calc R U P B 2
H20D H 0.5950 0.8199 0.2906 0.145 Uiso 0.310(5) 1 calc R U P B 2
H20E H 0.6355 0.7395 0.3303 0.145 Uiso 0.310(5) 1 calc R U P B 2
C201 C 0.7279(17) 0.8199(12) 0.3069(11) 0.093(3) Uani 0.310(5) 1 d D U P B 2
H20F H 0.7269 0.8762 0.3028 0.111 Uiso 0.310(5) 1 calc R U P B 2
H20G H 0.7676 0.7953 0.3427 0.111 Uiso 0.310(5) 1 calc R U P B 2
C203 C 0.8577(15) 0.8149(12) 0.2173(12) 0.351(10) Uani 1 1 d D U . . .
H20U H 0.8152 0.7984 0.2585 0.527 Uiso 0.690(5) 1 calc R U P B 1
H20V H 0.8944 0.8526 0.2280 0.527 Uiso 0.690(5) 1 calc R U P B 1
H20W H 0.8238 0.8380 0.1781 0.527 Uiso 0.690(5) 1 calc R U P B 1
H20H H 0.8599 0.8573 0.1771 0.421 Uiso 0.310(5) 1 calc R U P B 2
H20I H 0.8794 0.8324 0.2570 0.421 Uiso 0.310(5) 1 calc R U P B 2
C205 C 0.9788(15) 0.7805(13) 0.1350(11) 0.324(9) Uani 1 1 d D U . . .
H20L H 1.0382 0.7582 0.1500 0.389 Uiso 0.690(5) 1 calc R U P B 1
H20M H 0.9672 0.7478 0.1017 0.389 Uiso 0.690(5) 1 calc R U P B 1
H20X H 1.0216 0.7398 0.1183 0.486 Uiso 0.310(5) 1 calc R U P B 2
H20Y H 0.9419 0.8045 0.0979 0.486 Uiso 0.310(5) 1 calc R U P B 2
H20Z H 1.0124 0.8191 0.1478 0.486 Uiso 0.310(5) 1 calc R U P B 2
C204 C 0.9185(13) 0.7469(11) 0.1979(11) 0.308(9) Uani 1 1 d D U . . .
H20J H 0.8830 0.7082 0.1863 0.370 Uiso 1 1 calc R U . . .
H20K H 0.9542 0.7229 0.2365 0.370 Uiso 1 1 calc R U . . .
C101 C -0.0013(8) 0.3259(9) 0.0585(6) 0.106(5) Uani 0.594(8) 1 d . U P A 1
H10A H 0.0540 0.3177 0.0294 0.128 Uiso 0.594(8) 1 calc R U P A 1
H10B H -0.0460 0.3652 0.0431 0.128 Uiso 0.594(8) 1 calc R U P A 1
C100 C -0.0159(6) 0.2824(6) 0.1205(5) 0.062(3) Uani 0.594(8) 1 d . U P A 1
H10C H -0.0725 0.2936 0.1470 0.074 Uiso 0.594(8) 1 calc R U P A 1
C120 C 0.2148(8) 0.5849(6) 0.0097(6) 0.036(3) Uani 0.63(2) 1 d . U P C 1
H120 H 0.1501 0.5746 0.0118 0.043 Uiso 0.63(2) 1 calc R U P C 1
C121 C 0.2416(7) 0.6253(6) -0.0653(6) 0.051(4) Uani 0.63(2) 1 d . U P C 1
H12A H 0.2379 0.5907 -0.0985 0.077 Uiso 0.63(2) 1 calc R U P C 1
H12B H 0.3038 0.6395 -0.0696 0.077 Uiso 0.63(2) 1 calc R U P C 1
H12C H 0.2003 0.6715 -0.0756 0.077 Uiso 0.63(2) 1 calc R U P C 1
C122 C 0.2154(8) 0.6430(6) 0.0593(7) 0.050(3) Uani 0.63(2) 1 d . U P C 1
H12D H 0.2758 0.6610 0.0541 0.075 Uiso 0.63(2) 1 calc R U P C 1
H12E H 0.1999 0.6185 0.1078 0.075 Uiso 0.63(2) 1 calc R U P C 1
H12F H 0.1708 0.6867 0.0477 0.075 Uiso 0.63(2) 1 calc R U P C 1
C102 C 0.0629(8) 0.1699(8) 0.1109(7) 0.041(3) Uani 0.406(8) 1 d . U P A 2
H10D H 0.1190 0.1732 0.0817 0.050 Uiso 0.406(8) 1 calc R U P A 2
C103 C 0.0179(10) 0.1123(10) 0.1088(9) 0.071(5) Uani 0.406(8) 1 d . U P A 2
H10E H -0.0386 0.1065 0.1370 0.085 Uiso 0.406(8) 1 calc R U P A 2
H10F H 0.0414 0.0761 0.0790 0.085 Uiso 0.406(8) 1 calc R U P A 2
C123 C 0.1799(13) 0.5744(9) -0.0089(9) 0.034(4) Uani 0.37(2) 1 d . U P C 2
H123 H 0.1199 0.5530 0.0050 0.041 Uiso 0.37(2) 1 calc R U P C 2
C124 C 0.1932(12) 0.6028(8) -0.0873(8) 0.039(5) Uani 0.37(2) 1 d . U P C 2
H12G H 0.2552 0.6172 -0.1011 0.059 Uiso 0.37(2) 1 calc R U P C 2
H12H H 0.1501 0.6475 -0.0990 0.059 Uiso 0.37(2) 1 calc R U P C 2
H12I H 0.1831 0.5620 -0.1124 0.059 Uiso 0.37(2) 1 calc R U P C 2
C125 C 0.1864(15) 0.6396(13) 0.0305(12) 0.052(5) Uani 0.37(2) 1 d . U P C 2
H12J H 0.2467 0.6580 0.0183 0.078 Uiso 0.37(2) 1 calc R U P C 2
H12K H 0.1766 0.6212 0.0810 0.078 Uiso 0.37(2) 1 calc R U P C 2
H12L H 0.1402 0.6814 0.0177 0.078 Uiso 0.37(2) 1 calc R U P C 2

loop_
_atom_site_aniso_label
_atom_site_aniso_U_11
_atom_site_aniso_U_22
_atom_site_aniso_U_33
_atom_site_aniso_U_23
_atom_site_aniso_U_13
_atom_site_aniso_U_12
Sn1 0.02436(16) 0.02777(17) 0.03476(19) 0.01139(13) -0.01376(13) -0.01158(13)
Sn2 0.01977(15) 0.03057(18) 0.0408(2) 0.01355(14) -0.01102(13) -0.00704(13)
P1 0.0309(6) 0.0214(6) 0.0293(6) 0.0023(5) -0.0146(5) -0.0069(5)
P2 0.0375(7) 0.0341(7) 0.0386(8) 0.0141(6) -0.0091(6) -0.0141(6)
C1 0.024(2) 0.017(2) 0.033(3) 0.0078(18) -0.0113(19) -0.0050(17)
C2 0.035(2) 0.022(2) 0.021(2) -0.0011(18) -0.0100(18) -0.0057(19)
C3 0.037(2) 0.027(2) 0.024(2) 0.0003(19) -0.015(2) -0.009(2)
C4 0.041(3) 0.028(2) 0.028(3) -0.004(2) -0.013(2) -0.001(2)
C5 0.039(3) 0.038(3) 0.026(3) -0.003(2) -0.004(2) -0.011(2)
C6 0.048(3) 0.027(2) 0.021(2) 0.0031(19) -0.007(2) -0.014(2)
C7 0.045(3) 0.028(2) 0.020(2) -0.0011(19) -0.011(2) -0.009(2)
C8 0.048(3) 0.022(2) 0.026(2) 0.0055(19) 0.003(2) -0.009(2)
C9 0.056(3) 0.029(3) 0.038(3) 0.011(2) -0.005(2) -0.003(2)
C10 0.058(3) 0.044(3) 0.047(3) 0.025(3) 0.000(3) 0.001(3)
C11 0.073(4) 0.027(3) 0.057(4) 0.019(3) 0.038(3) 0.007(3)
C15 0.078(4) 0.027(3) 0.044(3) 0.006(2) 0.028(3) -0.008(3)
C16 0.067(3) 0.023(2) 0.031(3) 0.001(2) 0.019(2) -0.015(2)
C17 0.086(4) 0.032(3) 0.025(3) -0.006(2) 0.012(3) -0.029(3)
C18 0.121(6) 0.043(3) 0.045(4) -0.015(3) 0.032(4) -0.049(4)
C19 0.085(4) 0.054(4) 0.035(3) -0.011(3) 0.008(3) -0.036(3)
C20 0.087(4) 0.032(3) 0.050(4) 0.009(3) -0.041(3) -0.003(3)
C21 0.113(6) 0.044(4) 0.050(4) -0.008(3) -0.034(4) 0.013(4)
C22 0.104(6) 0.084(5) 0.084(5) 0.020(4) -0.068(5) -0.027(4)
C23 0.030(2) 0.023(2) 0.045(3) -0.004(2) -0.010(2) -0.0028(19)
C24 0.042(3) 0.026(3) 0.071(4) -0.008(3) -0.028(3) 0.005(2)
C25 0.041(3) 0.028(3) 0.101(5) -0.016(3) -0.028(3) -0.001(2)
C26 0.036(3) 0.026(3) 0.094(5) -0.004(3) -0.009(3) -0.004(2)
C27 0.039(3) 0.028(3) 0.060(4) 0.008(2) -0.005(3) -0.001(2)
C28 0.027(2) 0.029(2) 0.042(3) 0.005(2) -0.006(2) -0.0017(19)
C29 0.038(3) 0.028(2) 0.033(3) 0.003(2) -0.007(2) 0.002(2)
C30 0.037(3) 0.042(3) 0.045(3) -0.006(2) -0.013(2) 0.001(2)
C31 0.055(3) 0.042(3) 0.036(3) 0.007(2) -0.005(3) 0.010(3)
C32 0.056(4) 0.027(3) 0.130(6) 0.004(3) -0.022(4) -0.010(3)
C33 0.104(6) 0.049(4) 0.100(6) -0.012(4) -0.007(5) -0.026(4)
C34 0.153(8) 0.032(3) 0.075(5) -0.007(3) -0.009(5) -0.018(4)
C35 0.067(4) 0.031(3) 0.085(5) -0.013(3) -0.055(4) 0.003(3)
C36 0.121(7) 0.051(4) 0.204(10) 0.005(5) -0.132(7) -0.012(4)
C37 0.128(7) 0.076(5) 0.048(4) -0.022(4) -0.033(4) 0.034(5)
C38 0.021(2) 0.025(2) 0.023(2) 0.0029(18) -0.0060(17) -0.0061(17)
C39 0.029(2) 0.028(2) 0.028(2) 0.0049(19) -0.0075(19) -0.0073(19)
C40 0.027(2) 0.041(3) 0.024(2) 0.010(2) -0.0072(19) -0.005(2)
C41 0.023(2) 0.043(3) 0.022(2) -0.001(2) -0.0061(18) -0.0001(19)
C42 0.027(2) 0.033(2) 0.028(3) -0.002(2) -0.0088(19) -0.0088(19)
C43 0.024(2) 0.059(3) 0.026(3) -0.007(2) -0.0050(19) -0.014(2)
C44 0.019(2) 0.054(3) 0.027(3) -0.008(2) -0.0067(18) 0.001(2)
C45 0.024(2) 0.038(3) 0.027(2) -0.002(2) -0.0069(19) -0.0012(19)
C46 0.034(2) 0.047(3) 0.028(3) -0.002(2) -0.016(2) 0.004(2)
C47 0.025(2) 0.027(2) 0.027(2) 0.0038(18) -0.0069(18) -0.0094(18)
C48 0.038(2) 0.028(2) 0.037(3) 0.010(2) -0.019(2) -0.018(2)
C49 0.028(2) 0.034(3) 0.062(4) 0.001(2) -0.018(2) 0.000(2)
C50 0.028(2) 0.052(3) 0.048(3) -0.014(3) -0.001(2) -0.007(2)
C51 0.047(3) 0.040(3) 0.041(3) 0.010(2) 0.003(2) -0.008(2)
C52 0.022(2) 0.043(3) 0.028(3) 0.012(2) -0.0037(18) -0.009(2)
C53 0.019(2) 0.046(3) 0.029(3) 0.009(2) 0.0010(18) -0.003(2)
C54 0.021(2) 0.027(2) 0.048(3) 0.017(2) -0.003(2) -0.0021(19)
C55 0.026(2) 0.029(2) 0.043(3) 0.016(2) -0.005(2) 0.0013(19)
C56 0.023(2) 0.038(3) 0.043(3) 0.019(2) -0.001(2) -0.005(2)
C57 0.032(3) 0.030(3) 0.054(4) 0.018(2) -0.005(2) -0.007(2)
C58 0.034(3) 0.029(3) 0.051(3) 0.007(2) -0.001(2) -0.004(2)
C59 0.030(2) 0.027(3) 0.049(3) 0.009(2) -0.003(2) 0.001(2)
C60 0.031(2) 0.036(3) 0.054(3) 0.002(2) 0.005(2) -0.004(2)
C61 0.040(3) 0.058(4) 0.070(4) 0.002(3) 0.002(3) 0.012(3)
C62 0.044(3) 0.050(3) 0.060(4) 0.004(3) 0.009(3) 0.002(3)
C63 0.038(3) 0.042(3) 0.055(3) 0.015(3) -0.007(2) -0.014(2)
C64 0.064(4) 0.043(3) 0.095(5) 0.008(3) -0.025(4) -0.019(3)
C65 0.034(3) 0.073(5) 0.206(10) -0.032(6) -0.037(5) -0.001(3)
C66 0.024(2) 0.041(3) 0.038(3) 0.015(2) 0.000(2) -0.005(2)
C67 0.027(2) 0.048(3) 0.050(3) 0.014(3) 0.003(2) -0.003(2)
C68 0.037(3) 0.070(4) 0.043(3) 0.022(3) -0.001(2) 0.004(3)
C69 0.023(2) 0.050(3) 0.035(3) 0.015(2) -0.001(2) 0.007(2)
C70 0.023(2) 0.066(4) 0.031(3) 0.010(3) -0.005(2) 0.006(2)
C71 0.017(2) 0.073(4) 0.029(3) 0.009(2) -0.0062(19) -0.008(2)
C72 0.024(2) 0.057(3) 0.021(2) 0.011(2) -0.0028(18) -0.013(2)
C73 0.021(2) 0.060(3) 0.031(3) 0.015(2) -0.0092(19) -0.020(2)
C74 0.038(3) 0.063(3) 0.032(3) 0.015(3) -0.011(2) -0.033(3)
C75 0.064(4) 0.072(4) 0.036(3) 0.013(3) -0.015(3) -0.049(3)
C76 0.066(4) 0.076(4) 0.036(3) 0.022(3) -0.019(3) -0.049(3)
C77 0.100(5) 0.082(5) 0.044(4) 0.027(3) -0.024(4) -0.064(5)
C78 0.134(8) 0.061(5) 0.113(7) 0.013(5) 0.023(6) -0.054(5)
C79 0.089(5) 0.090(6) 0.097(6) 0.048(5) 0.004(5) -0.049(5)
C80 0.048(3) 0.082(4) 0.027(3) 0.020(3) -0.015(2) -0.038(3)
C81 0.031(2) 0.067(4) 0.030(3) 0.014(3) -0.010(2) -0.022(2)
C82 0.038(3) 0.069(4) 0.033(3) 0.015(3) -0.005(2) -0.021(3)
C83 0.057(3) 0.077(4) 0.038(3) 0.012(3) -0.014(3) -0.031(3)
C84 0.057(4) 0.120(6) 0.043(4) -0.002(4) -0.005(3) 0.006(4)
C85 0.054(3) 0.063(3) 0.028(3) 0.011(2) -0.007(2) -0.041(3)
C86 0.071(4) 0.083(4) 0.036(3) 0.007(3) -0.010(3) -0.049(3)
C87 0.065(3) 0.099(5) 0.031(3) 0.016(3) -0.024(3) -0.049(3)
C88 0.054(3) 0.031(3) 0.032(3) 0.007(2) -0.010(2) -0.020(2)
C89 0.042(3) 0.058(4) 0.151(7) -0.053(5) -0.004(4) -0.013(3)
C90 0.071(4) 0.052(4) 0.116(6) -0.039(4) -0.034(4) 0.007(3)
C91 0.071(4) 0.062(4) 0.073(5) -0.029(4) -0.026(4) 0.006(3)
C92 0.049(3) 0.032(3) 0.072(4) 0.009(3) -0.005(3) -0.007(2)
C93 0.077(5) 0.046(4) 0.092(5) 0.006(4) -0.020(4) -0.005(3)
C94 0.066(4) 0.057(4) 0.086(5) 0.037(4) -0.015(4) -0.012(3)
C95 0.093(5) 0.041(3) 0.061(4) 0.007(3) -0.021(4) -0.009(3)
C96 0.073(4) 0.080(5) 0.050(4) 0.005(3) 0.001(3) -0.031(4)
C97 0.042(3) 0.026(3) 0.092(5) 0.011(3) -0.009(3) -0.010(2)
C98 0.046(3) 0.087(4) 0.033(3) 0.012(3) -0.022(3) -0.037(3)
C130 0.052(6) 0.088(7) 0.127(10) -0.048(7) -0.016(6) 0.020(5)
C131 0.067(7) 0.100(8) 0.172(12) -0.038(7) 0.027(8) 0.013(6)
C132 0.098(8) 0.166(9) 0.102(9) 0.013(7) -0.050(7) -0.028(7)
C133 0.138(10) 0.135(9) 0.092(8) 0.005(6) -0.045(8) -0.010(7)
C134 0.157(9) 0.053(5) 0.054(6) 0.010(4) -0.026(6) 0.037(5)
C135 0.114(8) 0.084(7) 0.072(6) 0.005(5) -0.005(6) 0.036(5)
C149 0.21(2) 0.082(12) 0.78(6) -0.09(2) -0.25(3) -0.002(14)
C144 0.43(2) 0.247(19) 0.35(2) -0.190(17) -0.116(18) 0.081(18)
C146 0.36(2) 0.300(18) 0.33(2) -0.169(16) -0.176(16) 0.039(17)
C202 0.35(2) 0.32(2) 0.27(2) -0.08(2) -0.15(2) 0.068(19)
C200 0.114(8) 0.084(7) 0.072(6) 0.005(5) -0.005(6) 0.036(5)
C201 0.157(9) 0.053(5) 0.054(6) 0.010(4) -0.026(6) 0.037(5)
C203 0.37(2) 0.382(19) 0.337(17) -0.119(16) -0.156(16) 0.057(16)
C205 0.340(19) 0.352(18) 0.33(2) -0.133(15) -0.189(14) 0.059(16)
C204 0.299(19) 0.360(18) 0.325(19) -0.137(15) -0.214(15) 0.051(14)
C101 0.048(6) 0.168(12) 0.078(8) 0.083(8) -0.030(6) -0.031(7)
C100 0.037(4) 0.088(6) 0.060(6) 0.024(5) -0.029(4) -0.024(4)
C120 0.032(5) 0.035(5) 0.036(6) 0.011(4) -0.009(4) -0.002(5)
C121 0.039(6) 0.043(5) 0.056(6) 0.024(5) 0.000(5) 0.005(5)
C122 0.051(6) 0.030(5) 0.065(7) 0.005(5) -0.012(5) 0.003(4)
C102 0.036(6) 0.047(7) 0.040(7) -0.006(5) -0.001(5) -0.007(5)
C103 0.055(8) 0.091(11) 0.077(11) -0.061(9) 0.028(7) -0.019(8)
C123 0.031(9) 0.034(8) 0.033(8) 0.000(6) -0.004(7) 0.005(7)
C124 0.036(9) 0.032(8) 0.038(7) 0.014(6) 0.002(7) 0.009(7)
C125 0.049(11) 0.053(11) 0.055(11) -0.010(9) -0.002(9) -0.017(10)

loop_
_atom_type_symbol
_atom_type_description
_atom_type_scat_dispersion_real
_atom_type_scat_dispersion_imag
_atom_type_scat_source
C C 0.0033 0.0016 'International Tables Vol C Tables 4.2.6.8 and 6.1.1.4'
H H 0.0000 0.0000 'International Tables Vol C Tables 4.2.6.8 and 6.1.1.4'
P P 0.1023 0.0942 'International Tables Vol C Tables 4.2.6.8 and 6.1.1.4'
Sn Sn -0.6537 1.4246 'International Tables Vol C Tables 4.2.6.8 and 6.1.1.4'

loop_
_geom_angle_atom_site_label_1
_geom_angle_atom_site_label_2
_geom_angle_atom_site_label_3
_geom_angle
C98 Sn1 C48 107.34(18)
C98 Sn1 C1 109.00(19)
C48 Sn1 C1 118.69(15)
C98 Sn1 Sn2 112.23(18)
C48 Sn1 Sn2 75.56(14)
C1 Sn1 Sn2 128.92(12)
C52 Sn2 C49 112.36(18)
C52 Sn2 P2 116.85(12)
C49 Sn2 P2 106.86(13)
C52 Sn2 Sn1 125.13(13)
C49 Sn2 Sn1 113.47(13)
P2 Sn2 Sn1 75.89(3)
C1 P1 C2 116.44(19)
C48 P2 Sn2 93.17(15)
C38 C1 P1 135.4(3)
C38 C1 Sn1 118.5(3)
P1 C1 Sn1 106.0(2)
C3 C2 C7 118.9(4)
C3 C2 P1 119.9(3)
C7 C2 P1 119.5(3)
C4 C3 C2 118.6(4)
C4 C3 C23 115.0(4)
C2 C3 C23 126.2(4)
C5 C4 C3 122.1(4)
C5 C4 H4 118.9
C3 C4 H4 118.9
C6 C5 C4 119.2(4)
C6 C5 H5 120.4
C4 C5 H5 120.4
C5 C6 C7 121.4(4)
C5 C6 H6 119.3
C7 C6 H6 119.3
C6 C7 C2 119.4(4)
C6 C7 C8 116.5(4)
C2 C7 C8 123.6(4)
C16 C8 C9 119.6(4)
C16 C8 C7 122.7(4)
C9 C8 C7 117.3(4)
C10 C9 C8 118.3(5)
C10 C9 C20 119.1(5)
C8 C9 C20 122.2(4)
C9 C10 C11 122.0(6)
C9 C10 H10 119.0
C11 C10 H10 119.0
C15 C11 C10 118.4(5)
C15 C11 C120 116.7(8)
C10 C11 C120 124.9(8)
C15 C11 C123 140.2(9)
C10 C11 C123 101.1(9)
C11 C15 C16 122.3(6)
C11 C15 H15 118.8
C16 C15 H15 118.8
C15 C16 C8 119.2(6)
C15 C16 C17 117.6(5)
C8 C16 C17 123.1(5)
C16 C17 C19 110.8(4)
C16 C17 C18 114.6(5)
C19 C17 C18 106.6(4)
C16 C17 H17 108.2
C19 C17 H17 108.2
C18 C17 H17 108.2
C17 C18 H18A 109.5
C17 C18 H18B 109.5
H18A C18 H18B 109.5
C17 C18 H18C 109.5
H18A C18 H18C 109.5
H18B C18 H18C 109.5
C17 C19 H19A 109.5
C17 C19 H19B 109.5
H19A C19 H19B 109.5
C17 C19 H19C 109.5
H19A C19 H19C 109.5
H19B C19 H19C 109.5
C21 C20 C9 110.9(5)
C21 C20 C22 110.0(5)
C9 C20 C22 113.8(6)
C21 C20 H20 107.3
C9 C20 H20 107.3
C22 C20 H20 107.3
C20 C21 H21A 109.5
C20 C21 H21B 109.5
H21A C21 H21B 109.5
C20 C21 H21C 109.5
H21A C21 H21C 109.5
H21B C21 H21C 109.5
C20 C22 H22A 109.5
C20 C22 H22B 109.5
H22A C22 H22B 109.5
C20 C22 H22C 109.5
H22A C22 H22C 109.5
H22B C22 H22C 109.5
C28 C23 C24 119.0(4)
C28 C23 C3 120.9(4)
C24 C23 C3 119.2(4)
C25 C24 C23 119.5(5)
C25 C24 C35 118.0(5)
C23 C24 C35 122.3(4)
C26 C25 C24 122.5(5)
C26 C25 H25 118.7
C24 C25 H25 118.7
C25 C26 C27 117.3(5)
C25 C26 C32 123.6(5)
C27 C26 C32 119.1(5)
C26 C27 C28 122.9(5)
C26 C27 H27 118.6
C28 C27 H27 118.6
C27 C28 C23 118.7(4)
C27 C28 C29 117.8(4)
C23 C28 C29 123.4(4)
C28 C29 C31 111.6(4)
C28 C29 C30 111.2(4)
C31 C29 C30 109.5(4)
C28 C29 H29 108.2
C31 C29 H29 108.2
C30 C29 H29 108.2
C29 C30 H30A 109.5
C29 C30 H30B 109.5
H30A C30 H30B 109.5
C29 C30 H30C 109.5
H30A C30 H30C 109.5
H30B C30 H30C 109.5
C29 C31 H31A 109.5
C29 C31 H31B 109.5
H31A C31 H31B 109.5
C29 C31 H31C 109.5
H31A C31 H31C 109.5
H31B C31 H31C 109.5
C34 C32 C26 110.8(5)
C34 C32 C33 103.3(6)
C26 C32 C33 111.5(5)
C34 C32 H32 110.3
C26 C32 H32 110.3
C33 C32 H32 110.3
C32 C33 H33A 109.5
C32 C33 H33B 109.5
H33A C33 H33B 109.5
C32 C33 H33C 109.5
H33A C33 H33C 109.5
H33B C33 H33C 109.5
C32 C34 H34A 109.5
C32 C34 H34B 109.5
H34A C34 H34B 109.5
C32 C34 H34C 109.5
H34A C34 H34C 109.5
H34B C34 H34C 109.5
C36 C35 C24 113.7(6)
C36 C35 C37 111.7(6)
C24 C35 C37 110.2(5)
C36 C35 H35 106.9
C24 C35 H35 106.9
C37 C35 H35 106.9
C35 C36 H36A 109.5
C35 C36 H36B 109.5
H36A C36 H36B 109.5
C35 C36 H36C 109.5
H36A C36 H36C 109.5
H36B C36 H36C 109.5
C35 C37 H37A 109.5
C35 C37 H37B 109.5
H37A C37 H37B 109.5
C35 C37 H37C 109.5
H37A C37 H37C 109.5
H37B C37 H37C 109.5
C1 C38 C45 111.1(4)
C1 C38 C39 112.1(3)
C45 C38 C39 108.3(3)
C1 C38 C47 109.3(3)
C45 C38 C47 108.2(3)
C39 C38 C47 107.7(4)
C40 C39 C38 110.9(3)
C40 C39 H39A 109.5
C38 C39 H39A 109.5
C40 C39 H39B 109.5
C38 C39 H39B 109.5
H39A C39 H39B 108.0
C46 C40 C41 109.0(4)
C46 C40 C39 109.5(4)
C41 C40 C39 110.0(3)
C46 C40 H40 109.4
C41 C40 H40 109.4
C39 C40 H40 109.4
C42 C41 C40 109.6(4)
C42 C41 H41A 109.8
C40 C41 H41A 109.8
C42 C41 H41B 109.8
C40 C41 H41B 109.8
H41A C41 H41B 108.2
C41 C42 C43 109.0(4)
C41 C42 C47 109.0(3)
C43 C42 C47 110.4(4)
C41 C42 H42 109.5
C43 C42 H42 109.5
C47 C42 H42 109.5
C44 C43 C42 109.5(3)
C44 C43 H43A 109.8
C42 C43 H43A 109.8
C44 C43 H43B 109.8
C42 C43 H43B 109.8
H43A C43 H43B 108.2
C43 C44 C46 110.1(4)
C43 C44 C45 108.7(4)
C46 C44 C45 110.2(4)
C43 C44 H44 109.3
C46 C44 H44 109.3
C45 C44 H44 109.3
C44 C45 C38 110.8(4)
C44 C45 H45A 109.5
C38 C45 H45A 109.5
C44 C45 H45B 109.5
C38 C45 H45B 109.5
H45A C45 H45B 108.1
C44 C46 C40 108.9(4)
C44 C46 H46A 109.9
C40 C46 H46A 109.9
C44 C46 H46B 109.9
C40 C46 H46B 109.9
H46A C46 H46B 108.3
C42 C47 C38 110.5(3)
C42 C47 H47A 109.6
C38 C47 H47A 109.6
C42 C47 H47B 109.6
C38 C47 H47B 109.6
H47A C47 H47B 108.1
C88 C48 P2 121.0(3)
C88 C48 Sn1 123.8(3)
P2 C48 Sn1 115.0(2)
C50 C49 Sn2 111.3(3)
C50 C49 H49A 109.4
Sn2 C49 H49A 109.4
C50 C49 H49B 109.4
Sn2 C49 H49B 109.4
H49A C49 H49B 108.0
C51 C50 C49 126.3(5)
C51 C50 H50 116.8
C49 C50 H50 116.8
C50 C51 H51A 120.0
C50 C51 H51B 120.0
H51A C51 H51B 120.0
C53 C52 C72 118.7(4)
C53 C52 Sn2 118.9(3)
C72 C52 Sn2 122.4(3)
C69 C53 C52 119.9(4)
C69 C53 C54 118.6(4)
C52 C53 C54 121.1(4)
C59 C54 C55 120.8(4)
C59 C54 C53 118.5(4)
C55 C54 C53 120.7(5)
C56 C55 C54 117.9(5)
C56 C55 C66 120.6(4)
C54 C55 C66 121.4(4)
C57 C56 C55 122.3(4)
C57 C56 H56 118.9
C55 C56 H56 118.9
C56 C57 C58 118.8(5)
C56 C57 C63 122.7(5)
C58 C57 C63 118.5(5)
C59 C58 C57 121.1(5)
C59 C58 H58 119.4
C57 C58 H58 119.4
C58 C59 C54 119.1(4)
C58 C59 C60 118.4(5)
C54 C59 C60 122.5(4)
C62 C60 C61 110.0(5)
C62 C60 C59 113.7(4)
C61 C60 C59 110.0(4)
C62 C60 H60 107.7
C61 C60 H60 107.7
C59 C60 H60 107.7
C60 C61 H61A 109.5
C60 C61 H61B 109.5
H61A C61 H61B 109.5
C60 C61 H61C 109.5
H61A C61 H61C 109.5
H61B C61 H61C 109.5
C60 C62 H62A 109.5
C60 C62 H62B 109.5
H62A C62 H62B 109.5
C60 C62 H62C 109.5
H62A C62 H62C 109.5
H62B C62 H62C 109.5
C65 C63 C64 111.0(5)
C65 C63 C57 113.4(5)
C64 C63 C57 110.7(4)
C65 C63 H63 107.2
C64 C63 H63 107.2
C57 C63 H63 107.2
C63 C64 H64A 109.5
C63 C64 H64B 109.5
H64A C64 H64B 109.5
C63 C64 H64C 109.5
H64A C64 H64C 109.5
H64B C64 H64C 109.5
C63 C65 H65A 109.5
C63 C65 H65B 109.5
H65A C65 H65B 109.5
C63 C65 H65C 109.5
H65A C65 H65C 109.5
H65B C65 H65C 109.5
C55 C66 C67 114.4(4)
C55 C66 C68 109.3(4)
C67 C66 C68 109.5(4)
C55 C66 H66 107.8
C67 C66 H66 107.8
C68 C66 H66 107.8
C66 C67 H67A 109.5
C66 C67 H67B 109.5
H67A C67 H67B 109.5
C66 C67 H67C 109.5
H67A C67 H67C 109.5
H67B C67 H67C 109.5
C66 C68 H68A 109.5
C66 C68 H68B 109.5
H68A C68 H68B 109.5
C66 C68 H68C 109.5
H68A C68 H68C 109.5
H68B C68 H68C 109.5
C70 C69 C53 120.9(5)
C70 C69 H69 119.6
C53 C69 H69 119.6
C71 C70 C69 119.4(4)
C71 C70 H70 120.3
C69 C70 H70 120.3
C70 C71 C72 122.1(4)
C70 C71 H71 118.9
C72 C71 H71 118.9
C71 C72 C52 118.6(4)
C71 C72 C73 117.6(4)
C52 C72 C73 123.6(4)
C74 C73 C81 120.1(4)
C74 C73 C72 120.4(4)
C81 C73 C72 119.1(5)
C73 C74 C75 118.7(5)
C73 C74 C85 122.3(4)
C75 C74 C85 118.9(5)
C76 C75 C74 123.0(6)
C76 C75 H75 118.5
C74 C75 H75 118.5
C80 C76 C75 117.0(5)
C80 C76 C77 122.2(5)
C75 C76 C77 120.8(6)
C78 C77 C79 114.2(6)
C78 C77 C76 110.2(6)
C79 C77 C76 114.2(7)
C78 C77 H77 105.8
C79 C77 H77 105.8
C76 C77 H77 105.8
C77 C78 H78A 109.5
C77 C78 H78B 109.5
H78A C78 H78B 109.5
C77 C78 H78C 109.5
H78A C78 H78C 109.5
H78B C78 H78C 109.5
C77 C79 H79A 109.5
C77 C79 H79B 109.5
H79A C79 H79B 109.5
C77 C79 H79C 109.5
H79A C79 H79C 109.5
H79B C79 H79C 109.5
C76 C80 C81 123.2(5)
C76 C80 H80 118.4
C81 C80 H80 118.4
C80 C81 C73 118.0(5)
C80 C81 C82 120.1(5)
C73 C81 C82 121.8(4)
C81 C82 C84 111.5(5)
C81 C82 C83 114.4(5)
C84 C82 C83 109.7(5)
C81 C82 H82 106.9
C84 C82 H82 106.9
C83 C82 H82 106.9
C82 C83 H83A 109.5
C82 C83 H83B 109.5
H83A C83 H83B 109.5
C82 C83 H83C 109.5
H83A C83 H83C 109.5
H83B C83 H83C 109.5
C82 C84 H84A 109.5
C82 C84 H84B 109.5
H84A C84 H84B 109.5
C82 C84 H84C 109.5
H84A C84 H84C 109.5
H84B C84 H84C 109.5
C74 C85 C86 112.8(5)
C74 C85 C87 111.3(4)
C86 C85 C87 109.8(5)
C74 C85 H85 107.6
C86 C85 H85 107.6
C87 C85 H85 107.6
C85 C86 H86A 109.5
C85 C86 H86B 109.5
H86A C86 H86B 109.5
C85 C86 H86C 109.5
H86A C86 H86C 109.5
H86B C86 H86C 109.5
C85 C87 H87A 109.5
C85 C87 H87B 109.5
H87A C87 H87B 109.5
C85 C87 H87C 109.5
H87A C87 H87C 109.5
H87B C87 H87C 109.5
C89 C88 C48 112.0(4)
C89 C88 C97 108.1(5)
C48 C88 C97 111.9(4)
C89 C88 C95 110.8(5)
C48 C88 C95 110.8(4)
C97 C88 C95 102.8(5)
C88 C89 C90 112.9(5)
C88 C89 H89A 109.0
C90 C89 H89A 109.0
C88 C89 H89B 109.0
C90 C89 H89B 109.0
H89A C89 H89B 107.8
C96 C90 C89 107.9(6)
C96 C90 C91 109.4(5)
C89 C90 C91 101.1(6)
C96 C90 H90 112.6
C89 C90 H90 112.6
C91 C90 H90 112.6
C92 C91 C90 108.0(5)
C92 C91 H91A 110.1
C90 C91 H91A 110.1
C92 C91 H91B 110.1
C90 C91 H91B 110.1
H91A C91 H91B 108.4
C93 C92 C91 114.6(5)
C93 C92 C97 110.1(5)
C91 C92 C97 109.3(5)
C93 C92 H92 107.5
C91 C92 H92 107.5
C97 C92 H92 107.5
C92 C93 C94 108.7(6)
C92 C93 H93A 110.0
C94 C93 H93A 110.0
C92 C93 H93B 110.0
C94 C93 H93B 110.0
H93A C93 H93B 108.3
C96 C94 C93 114.2(7)
C96 C94 C95 104.6(6)
C93 C94 C95 110.2(5)
C96 C94 H94 109.2
C93 C94 H94 109.2
C95 C94 H94 109.2
C88 C95 C94 110.2(5)
C88 C95 H95A 109.6
C94 C95 H95A 109.6
C88 C95 H95B 109.6
C94 C95 H95B 109.6
H95A C95 H95B 108.1
C94 C96 C90 114.3(5)
C94 C96 H96A 108.7
C90 C96 H96A 108.7
C94 C96 H96B 108.7
C90 C96 H96B 108.7
H96A C96 H96B 107.6
C92 C97 C88 111.1(4)
C92 C97 H97A 109.4
C88 C97 H97A 109.4
C92 C97 H97B 109.4
C88 C97 H97B 109.4
H97A C97 H97B 108.0
C100 C98 Sn1 121.1(7)
C102 C98 Sn1 125.4(7)
C100 C98 H98A 107.1
Sn1 C98 H98A 107.1
C100 C98 H98B 107.1
Sn1 C98 H98B 107.1
H98A C98 H98B 106.8
C102 C98 H98C 106.0
Sn1 C98 H98C 106.0
C102 C98 H98D 106.0
Sn1 C98 H98D 106.0
H98C C98 H98D 106.3
C131 C130 H13A 109.5
C131 C130 H13B 109.5
H13A C130 H13B 109.5
C131 C130 H13C 109.5
H13A C130 H13C 109.5
H13B C130 H13C 109.5
C132 C131 C130 129.9(13)
C132 C131 H13D 104.8
C130 C131 H13D 104.8
C132 C131 H13E 104.8
C130 C131 H13E 104.8
H13D C131 H13E 105.8
C131 C132 C133 119.5(12)
C131 C132 H13F 107.5
C133 C132 H13F 107.5
C131 C132 H13G 107.5
C133 C132 H13G 107.5
H13F C132 H13G 107.0
C135 C133 C132 123.7(13)
C135 C133 H13H 106.4
C132 C133 H13H 106.4
C135 C133 H13I 106.4
C132 C133 H13I 106.4
H13H C133 H13I 106.5
C135 C134 H13J 109.5
C135 C134 H13K 109.5
H13J C134 H13K 109.5
C135 C134 H13L 109.5
H13J C134 H13L 109.5
H13K C134 H13L 109.5
C133 C135 C134 116.4(10)
C133 C135 H13M 108.2
C134 C135 H13M 108.2
C133 C135 H13N 108.2
C134 C135 H13N 108.2
H13M C135 H13N 107.3
C144 C149 H14A 109.5
C144 C149 H14B 109.5
H14A C149 H14B 109.5
C144 C149 H14C 109.5
H14A C149 H14C 109.5
H14B C149 H14C 109.5
C146 C144 C149 109.4(18)
C146 C144 H14D 109.8
C149 C144 H14D 109.8
C146 C144 H14E 109.8
C149 C144 H14E 109.8
H14D C144 H14E 108.2
C205 C146 C144 138(2)
C205 C146 H14F 102.7
C144 C146 H14F 102.7
C205 C146 H14G 102.7
C144 C146 H14G 102.7
H14F C146 H14G 105.0
C203 C202 C201 108(2)
C203 C202 H20A 110.0
C201 C202 H20A 110.0
C203 C202 H20B 110.0
C201 C202 H20B 110.0
H20A C202 H20B 108.4
C201 C200 H20C 109.5
C201 C200 H20D 109.5
H20C C200 H20D 109.5
C201 C200 H20E 109.5
H20C C200 H20E 109.5
H20D C200 H20E 109.5
C202 C201 C200 106.4(17)
C202 C201 H20F 110.5
C200 C201 H20F 110.5
C202 C201 H20G 110.5
C200 C201 H20G 110.5
H20F C201 H20G 108.6
C204 C203 C202 111(2)
C204 C203 H20U 109.5
C204 C203 H20V 109.5
H20U C203 H20V 109.5
C204 C203 H20W 109.5
H20U C203 H20W 109.5
H20V C203 H20W 109.5
C204 C203 H20H 109.5
C202 C203 H20H 109.5
C204 C203 H20I 109.5
C202 C203 H20I 109.5
H20H C203 H20I 108.1
C146 C205 C204 151(2)
C146 C205 H20L 98.9
C204 C205 H20L 98.9
C146 C205 H20M 98.9
C204 C205 H20M 98.9
H20L C205 H20M 103.9
C204 C205 H20X 109.5
C204 C205 H20Y 109.5
H20X C205 H20Y 109.5
C204 C205 H20Z 109.5
H20X C205 H20Z 109.5
H20Y C205 H20Z 109.5
C203 C204 C205 103.4(15)
C203 C204 H20J 111.1
C205 C204 H20J 111.1
C203 C204 H20K 111.1
C205 C204 H20K 111.1
H20J C204 H20K 109.0
C100 C101 H10A 120.0
C100 C101 H10B 120.0
H10A C101 H10B 120.0
C98 C100 C101 128.6(11)
C98 C100 H10C 115.7
C101 C100 H10C 115.7
C11 C120 C121 111.1(8)
C11 C120 C122 119.3(8)
C121 C120 C122 107.6(9)
C11 C120 H120 106.0
C121 C120 H120 106.0
C122 C120 H120 106.0
C120 C121 H12A 109.5
C120 C121 H12B 109.5
H12A C121 H12B 109.5
C120 C121 H12C 109.5
H12A C121 H12C 109.5
H12B C121 H12C 109.5
C120 C122 H12D 109.5
C120 C122 H12E 109.5
H12D C122 H12E 109.5
C120 C122 H12F 109.5
H12D C122 H12F 109.5
H12E C122 H12F 109.5
C103 C102 C98 126.3(12)
C103 C102 H10D 116.9
C98 C102 H10D 116.9
C102 C103 H10E 120.0
C102 C103 H10F 120.0
H10E C103 H10F 120.0
C125 C123 C124 109.8(14)
C125 C123 C11 99.8(13)
C124 C123 C11 115.4(11)
C125 C123 H123 110.4
C124 C123 H123 110.4
C11 C123 H123 110.4
C123 C124 H12G 109.5
C123 C124 H12H 109.5
H12G C124 H12H 109.5
C123 C124 H12I 109.5
H12G C124 H12I 109.5
H12H C124 H12I 109.5
C123 C125 H12J 109.5
C123 C125 H12K 109.5
H12J C125 H12K 109.5
C123 C125 H12L 109.5
H12J C125 H12L 109.5
H12K C125 H12L 109.5

loop_
_geom_bond_atom_site_label_1
_geom_bond_atom_site_label_2
_geom_bond_distance
Sn1 C98 2.186(5)
Sn1 C48 2.206(4)
Sn1 C1 2.235(4)
Sn1 Sn2 2.8209(5)
Sn2 C52 2.189(4)
Sn2 C49 2.190(5)
Sn2 P2 2.5277(12)
P1 C1 1.672(5)
P1 C2 1.873(4)
P2 C48 1.691(5)
C1 C38 1.527(6)
C2 C3 1.418(6)
C2 C7 1.419(6)
C3 C4 1.391(6)
C3 C23 1.517(6)
C4 C5 1.380(6)
C4 H4 0.9500
C5 C6 1.371(7)
C5 H5 0.9500
C6 C7 1.394(6)
C6 H6 0.9500
C7 C8 1.513(6)
C8 C16 1.416(7)
C8 C9 1.416(7)
C9 C10 1.393(7)
C9 C20 1.518(8)
C10 C11 1.394(9)
C10 H10 0.9500
C11 C15 1.377(9)
C11 C120 1.475(12)
C11 C123 1.746(19)
C15 C16 1.378(8)
C15 H15 0.9500
C16 C17 1.519(8)
C17 C19 1.528(7)
C17 C18 1.533(7)
C17 H17 1.0000
C18 H18A 0.9800
C18 H18B 0.9800
C18 H18C 0.9800
C19 H19A 0.9800
C19 H19B 0.9800
C19 H19C 0.9800
C20 C21 1.516(9)
C20 C22 1.538(9)
C20 H20 1.0000
C21 H21A 0.9800
C21 H21B 0.9800
C21 H21C 0.9800
C22 H22A 0.9800
C22 H22B 0.9800
C22 H22C 0.9800
C23 C28 1.410(6)
C23 C24 1.412(7)
C24 C25 1.398(7)
C24 C35 1.533(7)
C25 C26 1.380(8)
C25 H25 0.9500
C26 C27 1.391(8)
C26 C32 1.532(7)
C27 C28 1.402(6)
C27 H27 0.9500
C28 C29 1.514(7)
C29 C31 1.521(7)
C29 C30 1.534(7)
C29 H29 1.0000
C30 H30A 0.9800
C30 H30B 0.9800
C30 H30C 0.9800
C31 H31A 0.9800
C31 H31B 0.9800
C31 H31C 0.9800
C32 C34 1.485(10)
C32 C33 1.592(9)
C32 H32 1.0000
C33 H33A 0.9800
C33 H33B 0.9800
C33 H33C 0.9800
C34 H34A 0.9800
C34 H34B 0.9800
C34 H34C 0.9800
C35 C36 1.520(8)
C35 C37 1.557(10)
C35 H35 1.0000
C36 H36A 0.9800
C36 H36B 0.9800
C36 H36C 0.9800
C37 H37A 0.9800
C37 H37B 0.9800
C37 H37C 0.9800
C38 C45 1.540(6)
C38 C39 1.541(6)
C38 C47 1.542(6)
C39 C40 1.531(6)
C39 H39A 0.9900
C39 H39B 0.9900
C40 C46 1.529(6)
C40 C41 1.530(6)
C40 H40 1.0000
C41 C42 1.523(6)
C41 H41A 0.9900
C41 H41B 0.9900
C42 C43 1.533(6)
C42 C47 1.538(6)
C42 H42 1.0000
C43 C44 1.512(7)
C43 H43A 0.9900
C43 H43B 0.9900
C44 C46 1.529(6)
C44 C45 1.540(6)
C44 H44 1.0000
C45 H45A 0.9900
C45 H45B 0.9900
C46 H46A 0.9900
C46 H46B 0.9900
C47 H47A 0.9900
C47 H47B 0.9900
C48 C88 1.521(7)
C49 C50 1.483(7)
C49 H49A 0.9900
C49 H49B 0.9900
C50 C51 1.309(7)
C50 H50 0.9500
C51 H51A 0.9500
C51 H51B 0.9500
C52 C53 1.410(6)
C52 C72 1.416(6)
C53 C69 1.396(6)
C53 C54 1.491(6)
C54 C59 1.394(7)
C54 C55 1.417(6)
C55 C56 1.395(7)
C55 C66 1.505(7)
C56 C57 1.379(8)
C56 H56 0.9500
C57 C58 1.398(7)
C57 C63 1.520(7)
C58 C59 1.394(7)
C58 H58 0.9500
C59 C60 1.542(7)
C60 C62 1.513(8)
C60 C61 1.535(7)
C60 H60 1.0000
C61 H61A 0.9800
C61 H61B 0.9800
C61 H61C 0.9800
C62 H62A 0.9800
C62 H62B 0.9800
C62 H62C 0.9800
C63 C65 1.504(8)
C63 C64 1.507(7)
C63 H63 1.0000
C64 H64A 0.9800
C64 H64B 0.9800
C64 H64C 0.9800
C65 H65A 0.9800
C65 H65B 0.9800
C65 H65C 0.9800
C66 C67 1.532(6)
C66 C68 1.543(6)
C66 H66 1.0000
C67 H67A 0.9800
C67 H67B 0.9800
C67 H67C 0.9800
C68 H68A 0.9800
C68 H68B 0.9800
C68 H68C 0.9800
C69 C70 1.374(7)
C69 H69 0.9500
C70 C71 1.371(7)
C70 H70 0.9500
C71 C72 1.397(6)
C71 H71 0.9500
C72 C73 1.506(7)
C73 C74 1.387(7)
C73 C81 1.413(7)
C74 C75 1.394(7)
C74 C85 1.513(7)
C75 C76 1.379(7)
C75 H75 0.9500
C76 C80 1.375(8)
C76 C77 1.521(8)
C77 C78 1.454(11)
C77 C79 1.489(10)
C77 H77 1.0000
C78 H78A 0.9800
C78 H78B 0.9800
C78 H78C 0.9800
C79 H79A 0.9800
C79 H79B 0.9800
C79 H79C 0.9800
C80 C81 1.393(7)
C80 H80 0.9500
C81 C82 1.506(8)
C82 C84 1.524(8)
C82 C83 1.526(7)
C82 H82 1.0000
C83 H83A 0.9800
C83 H83B 0.9800
C83 H83C 0.9800
C84 H84A 0.9800
C84 H84B 0.9800
C84 H84C 0.9800
C85 C86 1.516(9)
C85 C87 1.535(7)
C85 H85 1.0000
C86 H86A 0.9800
C86 H86B 0.9800
C86 H86C 0.9800
C87 H87A 0.9800
C87 H87B 0.9800
C87 H87C 0.9800
C88 C89 1.500(7)
C88 C97 1.544(8)
C88 C95 1.567(7)
C89 C90 1.597(9)
C89 H89A 0.9900
C89 H89B 0.9900
C90 C96 1.515(9)
C90 C91 1.633(10)
C90 H90 1.0000
C91 C92 1.491(8)
C91 H91A 0.9900
C91 H91B 0.9900
C92 C93 1.463(9)
C92 C97 1.537(7)
C92 H92 1.0000
C93 C94 1.464(10)
C93 H93A 0.9900
C93 H93B 0.9900
C94 C96 1.461(9)
C94 C95 1.592(9)
C94 H94 1.0000
C95 H95A 0.9900
C95 H95B 0.9900
C96 H96A 0.9900
C96 H96B 0.9900
C97 H97A 0.9900
C97 H97B 0.9900
C98 C100 1.323(11)
C98 C102 1.352(14)
C98 H98A 0.9900
C98 H98B 0.9900
C98 H98C 0.9900
C98 H98D 0.9900
C130 C131 1.406(13)
C130 H13A 0.9800
C130 H13B 0.9800
C130 H13C 0.9800
C131 C132 1.321(16)
C131 H13D 0.9900
C131 H13E 0.9900
C132 C133 1.498(13)
C132 H13F 0.9900
C132 H13G 0.9900
C133 C135 1.461(13)
C133 H13H 0.9900
C133 H13I 0.9900
C134 C135 1.535(13)
C134 H13J 0.9800
C134 H13K 0.9800
C134 H13L 0.9800
C135 H13M 0.9900
C135 H13N 0.9900
C149 C144 1.595(18)
C149 H14A 0.9800
C149 H14B 0.9800
C149 H14C 0.9800
C144 C146 1.500(2)
C144 H14D 0.9900
C144 H14E 0.9900
C146 C205 1.499(2)
C146 H14F 0.9900
C146 H14G 0.9900
C202 C203 1.500(2)
C202 C201 1.507(19)
C202 H20A 0.9900
C202 H20B 0.9900
C200 C201 1.510(10)
C200 H20C 0.9800
C200 H20D 0.9800
C200 H20E 0.9800
C201 H20F 0.9900
C201 H20G 0.9900
C203 C204 1.500(2)
C203 H20U 0.9800
C203 H20V 0.9800
C203 H20W 0.9800
C203 H20H 0.9900
C203 H20I 0.9900
C205 C204 1.500(2)
C205 H20L 0.9900
C205 H20M 0.9900
C205 H20X 0.9800
C205 H20Y 0.9800
C205 H20Z 0.9800
C204 H20J 0.9900
C204 H20K 0.9900
C101 C100 1.326(13)
C101 H10A 0.9500
C101 H10B 0.9500
C100 H10C 0.9500
C120 C121 1.538(12)
C120 C122 1.539(16)
C120 H120 1.0000
C121 H12A 0.9800
C121 H12B 0.9800
C121 H12C 0.9800
C122 H12D 0.9800
C122 H12E 0.9800
C122 H12F 0.9800
C102 C103 1.299(19)
C102 H10D 0.9500
C103 H10E 0.9500
C103 H10F 0.9500
C123 C125 1.52(2)
C123 C124 1.52(2)
C123 H123 1.0000
C124 H12G 0.9800
C124 H12H 0.9800
C124 H12I 0.9800
C125 H12J 0.9800
C125 H12K 0.9800
C125 H12L 0.9800

loop_
_geom_torsion_atom_site_label_1
_geom_torsion_atom_site_label_2
_geom_torsion_atom_site_label_3
_geom_torsion_atom_site_label_4
_geom_torsion
C2 P1 C1 C38 2.3(5)
C2 P1 C1 Sn1 -179.23(16)
C1 P1 C2 C3 98.6(4)
C1 P1 C2 C7 -96.5(4)
C7 C2 C3 C4 6.9(6)
P1 C2 C3 C4 172.0(3)
C7 C2 C3 C23 -167.0(4)
P1 C2 C3 C23 -1.9(6)
C2 C3 C4 C5 -2.6(6)
C23 C3 C4 C5 172.0(4)
C3 C4 C5 C6 -2.7(7)
C4 C5 C6 C7 3.6(7)
C5 C6 C7 C2 0.9(7)
C5 C6 C7 C8 -170.9(4)
C3 C2 C7 C6 -6.2(6)
P1 C2 C7 C6 -171.3(3)
C3 C2 C7 C8 165.0(4)
P1 C2 C7 C8 -0.1(6)
C6 C7 C8 C16 -75.9(6)
C2 C7 C8 C16 112.7(5)
C6 C7 C8 C9 96.4(5)
C2 C7 C8 C9 -75.1(6)
C16 C8 C9 C10 -5.2(7)
C7 C8 C9 C10 -177.7(4)
C16 C8 C9 C20 167.6(5)
C7 C8 C9 C20 -4.9(7)
C8 C9 C10 C11 1.7(8)
C20 C9 C10 C11 -171.3(5)
C9 C10 C11 C15 1.8(8)
C9 C10 C11 C120 179.6(6)
C9 C10 C11 C123 -173.6(7)
C10 C11 C15 C16 -1.7(8)
C120 C11 C15 C16 -179.8(6)
C123 C11 C15 C16 171.2(9)
C11 C15 C16 C8 -1.8(7)
C11 C15 C16 C17 174.3(4)
C9 C8 C16 C15 5.3(7)
C7 C8 C16 C15 177.4(4)
C9 C8 C16 C17 -170.6(4)
C7 C8 C16 C17 1.5(7)
C15 C16 C17 C19 -84.2(6)
C8 C16 C17 C19 91.7(5)
C15 C16 C17 C18 36.4(6)
C8 C16 C17 C18 -147.7(4)
C10 C9 C20 C21 70.0(7)
C8 C9 C20 C21 -102.7(6)
C10 C9 C20 C22 -54.5(7)
C8 C9 C20 C22 132.8(5)
C4 C3 C23 C28 69.9(6)
C2 C3 C23 C28 -116.0(5)
C4 C3 C23 C24 -99.5(5)
C2 C3 C23 C24 74.6(6)
C28 C23 C24 C25 2.5(8)
C3 C23 C24 C25 172.1(5)
C28 C23 C24 C35 -172.0(5)
C3 C23 C24 C35 -2.5(8)
C23 C24 C25 C26 -1.0(9)
C35 C24 C25 C26 173.9(6)
C24 C25 C26 C27 -0.9(9)
C24 C25 C26 C32 178.8(6)
C25 C26 C27 C28 1.1(9)
C32 C26 C27 C28 -178.6(5)
C26 C27 C28 C23 0.5(8)
C26 C27 C28 C29 -176.3(5)
C24 C23 C28 C27 -2.3(7)
C3 C23 C28 C27 -171.7(5)
C24 C23 C28 C29 174.3(5)
C3 C23 C28 C29 4.9(7)
C27 C28 C29 C31 -51.9(6)
C23 C28 C29 C31 131.5(5)
C27 C28 C29 C30 70.6(6)
C23 C28 C29 C30 -106.0(5)
C25 C26 C32 C34 104.5(7)
C27 C26 C32 C34 -75.9(8)
C25 C26 C32 C33 -10.0(9)
C27 C26 C32 C33 169.7(6)
C25 C24 C35 C36 37.3(8)
C23 C24 C35 C36 -148.0(6)
C25 C24 C35 C37 -89.0(7)
C23 C24 C35 C37 85.7(7)
P1 C1 C38 C45 -24.1(6)
Sn1 C1 C38 C45 157.6(3)
P1 C1 C38 C39 -145.4(4)
Sn1 C1 C38 C39 36.2(4)
P1 C1 C38 C47 95.3(5)
Sn1 C1 C38 C47 -83.1(3)
C1 C38 C39 C40 -178.7(4)
C45 C38 C39 C40 58.3(5)
C47 C38 C39 C40 -58.5(4)
C38 C39 C40 C46 -60.7(5)
C38 C39 C40 C41 59.0(5)
C46 C40 C41 C42 61.0(4)
C39 C40 C41 C42 -59.1(4)
C40 C41 C42 C43 -60.5(4)
C40 C41 C42 C47 60.0(5)
C41 C42 C43 C44 59.9(5)
C47 C42 C43 C44 -59.8(5)
C42 C43 C44 C46 -60.1(5)
C42 C43 C44 C45 60.7(5)
C43 C44 C45 C38 -61.7(4)
C46 C44 C45 C38 59.1(5)
C1 C38 C45 C44 179.2(3)
C39 C38 C45 C44 -57.2(5)
C47 C38 C45 C44 59.3(4)
C43 C44 C46 C40 60.2(5)
C45 C44 C46 C40 -59.7(5)
C41 C40 C46 C44 -60.0(5)
C39 C40 C46 C44 60.4(5)
C41 C42 C47 C38 -61.4(5)
C43 C42 C47 C38 58.2(4)
C1 C38 C47 C42 -178.2(3)
C45 C38 C47 C42 -57.2(4)
C39 C38 C47 C42 59.7(4)
Sn2 P2 C48 C88 178.8(3)
Sn2 P2 C48 Sn1 -6.3(2)
Sn2 C49 C50 C51 103.4(5)
C72 C52 C53 C69 -6.7(7)
Sn2 C52 C53 C69 171.5(4)
C72 C52 C53 C54 166.7(4)
Sn2 C52 C53 C54 -15.1(6)
C69 C53 C54 C59 79.3(6)
C52 C53 C54 C59 -94.1(6)
C69 C53 C54 C55 -100.5(5)
C52 C53 C54 C55 86.0(6)
C59 C54 C55 C56 1.9(6)
C53 C54 C55 C56 -178.3(4)
C59 C54 C55 C66 -174.5(4)
C53 C54 C55 C66 5.4(6)
C54 C55 C56 C57 -1.4(7)
C66 C55 C56 C57 175.0(4)
C55 C56 C57 C58 -0.2(7)
C55 C56 C57 C63 -177.6(4)
C56 C57 C58 C59 1.4(7)
C63 C57 C58 C59 178.9(4)
C57 C58 C59 C54 -0.9(7)
C57 C58 C59 C60 179.8(4)
C55 C54 C59 C58 -0.8(6)
C53 C54 C59 C58 179.4(4)
C55 C54 C59 C60 178.5(4)
C53 C54 C59 C60 -1.3(6)
C58 C59 C60 C62 -50.4(6)
C54 C59 C60 C62 130.3(5)
C58 C59 C60 C61 73.3(6)
C54 C59 C60 C61 -105.9(5)
C56 C57 C63 C65 -35.7(7)
C58 C57 C63 C65 147.0(6)
C56 C57 C63 C64 89.7(6)
C58 C57 C63 C64 -87.6(6)
C56 C55 C66 C67 32.9(6)
C54 C55 C66 C67 -150.8(4)
C56 C55 C66 C68 -90.3(5)
C54 C55 C66 C68 86.0(5)
C52 C53 C69 C70 3.4(8)
C54 C53 C69 C70 -170.2(5)
C53 C69 C70 C71 1.8(8)
C69 C70 C71 C72 -3.5(8)
C70 C71 C72 C52 0.0(8)
C70 C71 C72 C73 175.3(5)
C53 C52 C72 C71 5.0(7)
Sn2 C52 C72 C71 -173.1(4)
C53 C52 C72 C73 -169.9(5)
Sn2 C52 C72 C73 12.0(7)
C71 C72 C73 C74 74.1(6)
C52 C72 C73 C74 -111.0(6)
C71 C72 C73 C81 -98.9(5)
C52 C72 C73 C81 76.1(6)
C81 C73 C74 C75 -0.1(7)
C72 C73 C74 C75 -173.0(5)
C81 C73 C74 C85 178.5(5)
C72 C73 C74 C85 5.6(7)
C73 C74 C75 C76 0.1(9)
C85 C74 C75 C76 -178.5(6)
C74 C75 C76 C80 -0.5(9)
C74 C75 C76 C77 -179.3(6)
C80 C76 C77 C78 -98.9(8)
C75 C76 C77 C78 79.8(8)
C80 C76 C77 C79 31.2(9)
C75 C76 C77 C79 -150.1(6)
C75 C76 C80 C81 1.0(9)
C77 C76 C80 C81 179.8(6)
C76 C80 C81 C73 -1.0(8)
C76 C80 C81 C82 176.7(5)
C74 C73 C81 C80 0.5(7)
C72 C73 C81 C80 173.5(4)
C74 C73 C81 C82 -177.1(5)
C72 C73 C81 C82 -4.1(7)
C80 C81 C82 C84 -94.1(6)
C73 C81 C82 C84 83.5(6)
C80 C81 C82 C83 31.2(7)
C73 C81 C82 C83 -151.3(5)
C73 C74 C85 C86 132.5(5)
C75 C74 C85 C86 -48.9(6)
C73 C74 C85 C87 -103.6(6)
C75 C74 C85 C87 75.0(7)
P2 C48 C88 C89 59.6(6)
Sn1 C48 C88 C89 -114.8(5)
P2 C48 C88 C97 -178.8(4)
Sn1 C48 C88 C97 6.8(6)
P2 C48 C88 C95 -64.7(5)
Sn1 C48 C88 C95 120.9(4)
C48 C88 C89 C90 -175.1(5)
C97 C88 C89 C90 61.1(7)
C95 C88 C89 C90 -50.8(8)
C88 C89 C90 C96 50.6(8)
C88 C89 C90 C91 -64.1(7)
C96 C90 C91 C92 -48.4(7)
C89 C90 C91 C92 65.2(6)
C90 C91 C92 C93 57.4(7)
C90 C91 C92 C97 -66.7(7)
C91 C92 C93 C94 -61.4(7)
C97 C92 C93 C94 62.3(7)
C92 C93 C94 C96 57.1(7)
C92 C93 C94 C95 -60.2(7)
C89 C88 C95 C94 56.7(7)
C48 C88 C95 C94 -178.4(5)
C97 C88 C95 C94 -58.6(6)
C96 C94 C95 C88 -61.9(7)
C93 C94 C95 C88 61.2(7)
C93 C94 C96 C90 -54.0(8)
C95 C94 C96 C90 66.5(8)
C89 C90 C96 C94 -61.1(8)
C91 C90 C96 C94 48.1(8)
C93 C92 C97 C88 -65.7(6)
C91 C92 C97 C88 61.0(7)
C89 C88 C97 C92 -55.9(6)
C48 C88 C97 C92 -179.7(4)
C95 C88 C97 C92 61.3(6)
C130 C131 C132 C133 160.9(15)
C131 C132 C133 C135 -70(2)
C132 C133 C135 C134 170.1(12)
C149 C144 C146 C205 161(3)
C203 C202 C201 C200 -177(3)
C201 C202 C203 C204 129(3)
C144 C146 C205 C204 177(4)
C202 C203 C204 C205 139(3)
C146 C205 C204 C203 3(6)
C102 C98 C100 C101 -56.0(15)
Sn1 C98 C100 C101 116.7(13)
C15 C11 C120 C121 112.9(8)
C10 C11 C120 C121 -65.0(10)
C123 C11 C120 C121 -81.2(19)
C15 C11 C120 C122 -13.1(11)
C10 C11 C120 C122 169.0(7)
C123 C11 C120 C122 153(2)
C100 C98 C102 C103 -85.7(17)
Sn1 C98 C102 C103 102.0(15)
C15 C11 C123 C125 4.3(17)
C10 C11 C123 C125 178.0(10)
C120 C11 C123 C125 -15.5(14)
C15 C11 C123 C124 121.9(12)
C10 C11 C123 C124 -64.4(13)
C120 C11 C123 C124 102(2)
